data_2221435
loop_
_publ_author_name
'Zhao, Yuxin'
'Zhang, Yongping'
'Yang, Peiju'
'Wu, Biao'

_publ_section_title
;
 2-(2,4,6-Trimethylphenyl)-1,10-phenanthroline
;
_journal_coeditor_code LH2789
_journal_issue 4
_journal_name_full 'Acta Crystallographica Section E'
_journal_page_first o932
_journal_paper_doi 10.1107/S1600536809010800
_journal_volume 65
_journal_year 2009
_chemical_formula_iupac 'C21 H18 N2'
_chemical_formula_moiety 'C21 H18 N2'
_chemical_formula_sum 'C21 H18 N2'
_chemical_formula_weight 298.37
_chemical_name_systematic
;
2-(2,4,6-Trimethylphenyl)-1,10-phenanthroline
;
_space_group_IT_number 14
_symmetry_cell_setting monoclinic
_symmetry_space_group_name_Hall '-P 2ybc'
_symmetry_space_group_name_H-M 'P 1 21/c 1'
_atom_sites_solution_hydrogens geom
_atom_sites_solution_primary direct
_atom_sites_solution_secondary difmap
_audit_creation_method SHELXL-97
_cell_angle_alpha 90.00
_cell_angle_beta 112.166(4)
_cell_angle_gamma 90.00
_cell_formula_units_Z 4
_cell_length_a 14.5778(19)
_cell_length_b 8.9877(11)
_cell_length_c 13.5790(11)
_cell_measurement_reflns_used 2140
_cell_measurement_temperature 293(2)
_cell_measurement_theta_max 25.42
_cell_measurement_theta_min 2.72
_cell_volume 1647.6(3)
_computing_cell_refinement 'SAINT (Bruker, 1998)'
_computing_data_collection 'SMART (Bruker, 1998)'
_computing_data_reduction 'SAINT (Bruker, 1998)'
_computing_molecular_graphics 'ORTEP-3 for Windows (Farrugia, 1999)'
_computing_publication_material 'SHELXL97 (Sheldrick, 2008)'
_computing_structure_refinement 'SHELXL97 (Sheldrick, 2008)'
_computing_structure_solution 'SHELXS97 (Sheldrick, 2008)'
_diffrn_ambient_temperature 293(2)
_diffrn_measured_fraction_theta_full 0.983
_diffrn_measured_fraction_theta_max 0.983
_diffrn_measurement_device_type 'Bruker APEXII area-detector'
_diffrn_measurement_method \w
_diffrn_radiation_monochromator graphite
_diffrn_radiation_source 'fine-focus sealed tube'
_diffrn_radiation_type MoK\a
_diffrn_radiation_wavelength 0.71073
_diffrn_reflns_av_R_equivalents 0.0311
_diffrn_reflns_av_sigmaI/netI 0.0383
_diffrn_reflns_limit_h_max 17
_diffrn_reflns_limit_h_min -18
_diffrn_reflns_limit_k_max 10
_diffrn_reflns_limit_k_min -11
_diffrn_reflns_limit_l_max 15
_diffrn_reflns_limit_l_min -17
_diffrn_reflns_number 9474
_diffrn_reflns_theta_full 26.91
_diffrn_reflns_theta_max 26.91
_diffrn_reflns_theta_min 2.72
_exptl_absorpt_coefficient_mu 0.071
_exptl_absorpt_correction_T_max 0.9867
_exptl_absorpt_correction_T_min 0.9756
_exptl_absorpt_correction_type multi-scan
_exptl_absorpt_process_details '(SADABS; Sheldrick, 1996)'
_exptl_crystal_colour colourless
_exptl_crystal_density_diffrn 1.203
_exptl_crystal_density_method 'not measured'
_exptl_crystal_description block
_exptl_crystal_F_000 632
_exptl_crystal_size_max 0.35
_exptl_crystal_size_mid 0.23
_exptl_crystal_size_min 0.19
_refine_diff_density_max 0.243
_refine_diff_density_min -0.186
_refine_ls_extinction_method none
_refine_ls_goodness_of_fit_ref 1.061
_refine_ls_hydrogen_treatment constr
_refine_ls_matrix_type full
_refine_ls_number_parameters 208
_refine_ls_number_reflns 3511
_refine_ls_number_restraints 0
_refine_ls_restrained_S_all 1.061
_refine_ls_R_factor_all 0.0943
_refine_ls_R_factor_gt 0.0571
_refine_ls_shift/su_max 0.000
_refine_ls_shift/su_mean 0.000
_refine_ls_structure_factor_coef Fsqd
_refine_ls_weighting_details 'calc w=1/[\s^2^(Fo^2^)+(0.084P)^2^+0.1669P] where P=(Fo^2^+2Fc^2^)/3'
_refine_ls_weighting_scheme calc
_refine_ls_wR_factor_gt 0.1566
_refine_ls_wR_factor_ref 0.1805
_reflns_number_gt 2150
_reflns_number_total 3511
_reflns_threshold_expression I>2\s(I)
_cod_data_source_file lh2789.cif
_cod_data_source_block I
_cod_depositor_comments
;
The following automatic conversions were performed:
'_symmetry_cell_setting' value 'Monoclinic' changed to 'monoclinic'
according to '/home/saulius/struct/CIF-dictionaries/cif_core.dic'
dictionary named 'cif_core.dic' version 2.4.1 from 2010-06-29.

Automatic conversion script
Id: cif_fix_enum 1527 2010-12-29 10:47:43Z saulius 

The following automatic conversions were performed:

'_symmetry_cell_setting' value 'Monoclinic' changed to 'monoclinic'
according to /home/saulius/struct/CIF-dictionaries/cif_core.dic
dictionary named 'cif_core.dic' version 2.4.1 from 2010-06-29.

Automatic conversion script
Id: cif_fix_values 1715 2011-07-08 13:25:40Z adriana 
;
_cod_original_sg_symbol_H-M 'P 21/c'
_cod_database_code 2221435
_cod_database_fobs_code 2221435

loop_
_symmetry_equiv_pos_as_xyz
'x, y, z'
'-x, y+1/2, -z+1/2'
'-x, -y, -z'
'x, -y-1/2, z-1/2'

loop_
_atom_site_type_symbol
_atom_site_label
_atom_site_fract_x
_atom_site_fract_y
_atom_site_fract_z
_atom_site_U_iso_or_equiv
_atom_site_adp_type
_atom_site_calc_flag
_atom_site_refinement_flags
_atom_site_occupancy
_atom_site_disorder_assembly
_atom_site_disorder_group
N N1 0.09525(12) 0.20234(19) 0.35983(13) 0.0639(5) Uani d . 1 . .
N N2 0.23560(10) 0.39234(16) 0.49200(11) 0.0503(4) Uani d . 1 . .
C C1 0.02762(16) 0.1138(3) 0.29282(19) 0.0802(7) Uani d . 1 . .
H H1A -0.0102 0.0559 0.3200 0.096 Uiso calc R 1 . .
C C2 0.00892(17) 0.1011(3) 0.18436(19) 0.0830(7) Uani d . 1 . .
H H2A -0.0401 0.0373 0.1414 0.100 Uiso calc R 1 . .
C C3 0.06359(15) 0.1835(3) 0.14320(17) 0.0709(6) Uani d . 1 . .
H H3A 0.0527 0.1771 0.0713 0.085 Uiso calc R 1 . .
C C4 0.13668(13) 0.2784(2) 0.21015(14) 0.0527(5) Uani d . 1 . .
C C5 0.19644(15) 0.3666(2) 0.17047(15) 0.0605(5) Uani d . 1 . .
H H5A 0.1874 0.3607 0.0990 0.073 Uiso calc R 1 . .
C C6 0.26533(15) 0.4579(2) 0.23519(16) 0.0617(5) Uani d . 1 . .
H H6A 0.3030 0.5157 0.2077 0.074 Uiso calc R 1 . .
C C7 0.28227(13) 0.4683(2) 0.34577(14) 0.0513(5) Uani d . 1 . .
C C8 0.35443(15) 0.5618(2) 0.41600(16) 0.0668(6) Uani d . 1 . .
H H8A 0.3941 0.6200 0.3915 0.080 Uiso calc R 1 . .
C C9 0.36619(15) 0.5671(2) 0.52044(16) 0.0672(6) Uani d . 1 . .
H H9A 0.4153 0.6266 0.5679 0.081 Uiso calc R 1 . .
C C10 0.30418(13) 0.4828(2) 0.55576(14) 0.0518(5) Uani d . 1 . .
C C11 0.22481(12) 0.38370(19) 0.38836(13) 0.0449(4) Uani d . 1 . .
C C12 0.14971(12) 0.2850(2) 0.31808(14) 0.0486(5) Uani d . 1 . .
C C13 0.31208(14) 0.4929(2) 0.66863(14) 0.0544(5) Uani d . 1 . .
C C14 0.38347(14) 0.4096(2) 0.74841(16) 0.0627(6) Uani d . 1 . .
C C15 0.38632(16) 0.4189(3) 0.85174(16) 0.0690(6) Uani d . 1 . .
H H15A 0.4337 0.3638 0.9048 0.083 Uiso calc R 1 . .
C C16 0.32177(18) 0.5063(3) 0.87862(16) 0.0703(6) Uani d . 1 . .
C C17 0.25303(17) 0.5879(2) 0.79860(17) 0.0704(6) Uani d . 1 . .
H H17A 0.2094 0.6485 0.8156 0.085 Uiso calc R 1 . .
C C18 0.24611(15) 0.5836(2) 0.69393(16) 0.0622(5) Uani d . 1 . .
C C19 0.45479(16) 0.3098(3) 0.72337(19) 0.0877(8) Uani d . 1 . .
H H19B 0.4980 0.2623 0.7874 0.132 Uiso calc R 1 . .
H H19C 0.4933 0.3679 0.6937 0.132 Uiso calc R 1 . .
H H19D 0.4185 0.2354 0.6730 0.132 Uiso calc R 1 . .
C C20 0.16739(18) 0.6713(3) 0.6093(2) 0.0847(7) Uani d . 1 . .
H H20B 0.1293 0.7268 0.6409 0.127 Uiso calc R 1 . .
H H20C 0.1246 0.6045 0.5568 0.127 Uiso calc R 1 . .
H H20D 0.1980 0.7387 0.5761 0.127 Uiso calc R 1 . .
C C21 0.3232(2) 0.5084(3) 0.99054(18) 0.0934(8) Uani d . 1 . .
H H21B 0.3756 0.4453 1.0352 0.140 Uiso calc R 1 . .
H H21C 0.2609 0.4729 0.9900 0.140 Uiso calc R 1 . .
H H21D 0.3341 0.6083 1.0175 0.140 Uiso calc R 1 . .

loop_
_atom_site_aniso_label
_atom_site_aniso_U_11
_atom_site_aniso_U_22
_atom_site_aniso_U_33
_atom_site_aniso_U_12
_atom_site_aniso_U_13
_atom_site_aniso_U_23
N1 0.0589(9) 0.0730(11) 0.0617(10) -0.0201(8) 0.0249(9) -0.0090(9)
N2 0.0487(8) 0.0586(9) 0.0419(8) -0.0056(7) 0.0153(7) -0.0014(7)
C1 0.0678(13) 0.0949(17) 0.0796(16) -0.0298(13) 0.0299(13) -0.0175(14)
C2 0.0660(14) 0.1019(19) 0.0699(15) -0.0276(13) 0.0131(12) -0.0222(14)
C3 0.0640(13) 0.0850(15) 0.0522(12) -0.0036(12) 0.0088(11) -0.0116(11)
C4 0.0469(10) 0.0614(11) 0.0446(10) 0.0044(8) 0.0112(8) -0.0032(9)
C5 0.0663(12) 0.0735(13) 0.0413(10) 0.0042(10) 0.0197(10) 0.0016(10)
C6 0.0669(12) 0.0732(13) 0.0515(12) -0.0060(11) 0.0299(10) 0.0040(10)
C7 0.0512(10) 0.0565(11) 0.0459(10) -0.0018(8) 0.0181(9) 0.0017(9)
C8 0.0672(13) 0.0771(14) 0.0613(13) -0.0227(11) 0.0303(11) -0.0009(11)
C9 0.0650(12) 0.0785(14) 0.0557(12) -0.0278(11) 0.0201(10) -0.0117(11)
C10 0.0498(10) 0.0587(11) 0.0440(10) -0.0050(9) 0.0146(9) -0.0012(9)
C11 0.0427(9) 0.0509(10) 0.0409(10) 0.0023(7) 0.0156(8) 0.0014(8)
C12 0.0421(9) 0.0537(10) 0.0478(11) 0.0038(8) 0.0145(8) -0.0013(8)
C13 0.0530(10) 0.0630(12) 0.0425(10) -0.0142(9) 0.0127(9) -0.0060(9)
C14 0.0535(11) 0.0804(14) 0.0493(12) -0.0108(10) 0.0138(10) -0.0015(10)
C15 0.0664(13) 0.0866(15) 0.0448(12) -0.0146(11) 0.0105(10) 0.0030(11)
C16 0.0823(15) 0.0817(15) 0.0463(12) -0.0292(13) 0.0234(12) -0.0135(11)
C17 0.0813(15) 0.0749(14) 0.0602(13) -0.0117(12) 0.0325(12) -0.0173(11)
C18 0.0672(13) 0.0644(12) 0.0523(12) -0.0087(10) 0.0194(10) -0.0075(10)
C19 0.0653(14) 0.128(2) 0.0650(15) 0.0148(14) 0.0187(12) 0.0125(14)
C20 0.0911(16) 0.0851(16) 0.0751(16) 0.0156(14) 0.0281(14) -0.0010(13)
C21 0.124(2) 0.1078(19) 0.0529(13) -0.0323(17) 0.0386(14) -0.0142(13)

loop_
_atom_type_symbol
_atom_type_description
_atom_type_scat_dispersion_real
_atom_type_scat_dispersion_imag
_atom_type_scat_source
C C 0.0033 0.0016 'International Tables Vol C Tables 4.2.6.8 and 6.1.1.4'
H H 0.0000 0.0000 'International Tables Vol C Tables 4.2.6.8 and 6.1.1.4'
N N 0.0061 0.0033 'International Tables Vol C Tables 4.2.6.8 and 6.1.1.4'

loop_
_geom_angle_atom_site_label_1
_geom_angle_atom_site_label_2
_geom_angle_atom_site_label_3
_geom_angle_site_symmetry_1
_geom_angle_site_symmetry_3
_geom_angle
_geom_angle_publ_flag
C1 N1 C12 . . 116.26(18) ?
C10 N2 C11 . . 118.42(15) ?
N1 C1 C2 . . 124.9(2) ?
N1 C1 H1A . . 117.6 ?
C2 C1 H1A . . 117.6 ?
C3 C2 C1 . . 118.6(2) ?
C3 C2 H2A . . 120.7 ?
C1 C2 H2A . . 120.7 ?
C2 C3 C4 . . 119.2(2) ?
C2 C3 H3A . . 120.4 ?
C4 C3 H3A . . 120.4 ?
C3 C4 C12 . . 118.22(18) ?
C3 C4 C5 . . 121.17(18) ?
C12 C4 C5 . . 120.61(16) ?
C6 C5 C4 . . 120.49(17) ?
C6 C5 H5A . . 119.8 ?
C4 C5 H5A . . 119.8 ?
C5 C6 C7 . . 121.31(18) ?
C5 C6 H6A . . 119.3 ?
C7 C6 H6A . . 119.3 ?
C8 C7 C11 . . 117.04(17) ?
C8 C7 C6 . . 122.79(17) ?
C11 C7 C6 . . 120.17(16) ?
C9 C8 C7 . . 119.75(18) ?
C9 C8 H8A . . 120.1 ?
C7 C8 H8A . . 120.1 ?
C8 C9 C10 . . 119.64(18) ?
C8 C9 H9A . . 120.2 ?
C10 C9 H9A . . 120.2 ?
N2 C10 C9 . . 122.36(17) ?
N2 C10 C13 . . 117.01(16) ?
C9 C10 C13 . . 120.63(16) ?
N2 C11 C7 . . 122.74(16) ?
N2 C11 C12 . . 118.68(15) ?
C7 C11 C12 . . 118.57(15) ?
N1 C12 C4 . . 122.83(16) ?
N1 C12 C11 . . 118.33(16) ?
C4 C12 C11 . . 118.84(16) ?
C18 C13 C14 . . 120.00(18) ?
C18 C13 C10 . . 119.51(17) ?
C14 C13 C10 . . 120.47(18) ?
C15 C14 C13 . . 118.6(2) ?
C15 C14 C19 . . 120.2(2) ?
C13 C14 C19 . . 121.19(18) ?
C16 C15 C14 . . 122.6(2) ?
C16 C15 H15A . . 118.7 ?
C14 C15 H15A . . 118.7 ?
C15 C16 C17 . . 117.45(19) ?
C15 C16 C21 . . 121.5(2) ?
C17 C16 C21 . . 121.0(2) ?
C16 C17 C18 . . 122.9(2) ?
C16 C17 H17A . . 118.6 ?
C18 C17 H17A . . 118.6 ?
C17 C18 C13 . . 118.5(2) ?
C17 C18 C20 . . 120.5(2) ?
C13 C18 C20 . . 120.96(18) ?
C14 C19 H19B . . 109.5 ?
C14 C19 H19C . . 109.5 ?
H19B C19 H19C . . 109.5 ?
C14 C19 H19D . . 109.5 ?
H19B C19 H19D . . 109.5 ?
H19C C19 H19D . . 109.5 ?
C18 C20 H20B . . 109.5 ?
C18 C20 H20C . . 109.5 ?
H20B C20 H20C . . 109.5 ?
C18 C20 H20D . . 109.5 ?
H20B C20 H20D . . 109.5 ?
H20C C20 H20D . . 109.5 ?
C16 C21 H21B . . 109.5 ?
C16 C21 H21C . . 109.5 ?
H21B C21 H21C . . 109.5 ?
C16 C21 H21D . . 109.5 ?
H21B C21 H21D . . 109.5 ?
H21C C21 H21D . . 109.5 ?

loop_
_geom_bond_atom_site_label_1
_geom_bond_atom_site_label_2
_geom_bond_site_symmetry_2
_geom_bond_distance
_geom_bond_publ_flag
N1 C1 . 1.325(3) ?
N1 C12 . 1.357(2) ?
N2 C10 . 1.325(2) ?
N2 C11 . 1.358(2) ?
C1 C2 . 1.398(3) ?
C1 H1A . 0.9300 ?
C2 C3 . 1.353(3) ?
C2 H2A . 0.9300 ?
C3 C4 . 1.400(3) ?
C3 H3A . 0.9300 ?
C4 C12 . 1.406(2) ?
C4 C5 . 1.426(3) ?
C5 C6 . 1.337(3) ?
C5 H5A . 0.9300 ?
C6 C7 . 1.430(3) ?
C6 H6A . 0.9300 ?
C7 C8 . 1.402(3) ?
C7 C11 . 1.407(2) ?
C8 C9 . 1.364(3) ?
C8 H8A . 0.9300 ?
C9 C10 . 1.396(3) ?
C9 H9A . 0.9300 ?
C10 C13 . 1.496(3) ?
C11 C12 . 1.452(2) ?
C13 C18 . 1.399(3) ?
C13 C14 . 1.402(3) ?
C14 C15 . 1.391(3) ?
C14 C19 . 1.506(3) ?
C15 C16 . 1.377(3) ?
C15 H15A . 0.9300 ?
C16 C17 . 1.379(3) ?
C16 C21 . 1.512(3) ?
C17 C18 . 1.387(3) ?
C17 H17A . 0.9300 ?
C18 C20 . 1.505(3) ?
C19 H19B . 0.9600 ?
C19 H19C . 0.9600 ?
C19 H19D . 0.9600 ?
C20 H20B . 0.9600 ?
C20 H20C . 0.9600 ?
C20 H20D . 0.9600 ?
C21 H21B . 0.9600 ?
C21 H21C . 0.9600 ?
C21 H21D . 0.9600 ?

loop_
_geom_torsion_atom_site_label_1
_geom_torsion_atom_site_label_2
_geom_torsion_atom_site_label_3
_geom_torsion_atom_site_label_4
_geom_torsion_site_symmetry_1
_geom_torsion_site_symmetry_2
_geom_torsion_site_symmetry_3
_geom_torsion_site_symmetry_4
_geom_torsion
_geom_torsion_publ_flag
C12 N1 C1 C2 . . . . -0.3(3) ?
N1 C1 C2 C3 . . . . 0.5(4) ?
C1 C2 C3 C4 . . . . 0.0(3) ?
C2 C3 C4 C12 . . . . -0.5(3) ?
C2 C3 C4 C5 . . . . 179.6(2) ?
C3 C4 C5 C6 . . . . 179.35(18) ?
C12 C4 C5 C6 . . . . -0.5(3) ?
C4 C5 C6 C7 . . . . 1.0(3) ?
C5 C6 C7 C8 . . . . 179.43(19) ?
C5 C6 C7 C11 . . . . -1.2(3) ?
C11 C7 C8 C9 . . . . 0.1(3) ?
C6 C7 C8 C9 . . . . 179.5(2) ?
C7 C8 C9 C10 . . . . -1.9(3) ?
C11 N2 C10 C9 . . . . -1.0(3) ?
C11 N2 C10 C13 . . . . 178.28(15) ?
C8 C9 C10 N2 . . . . 2.5(3) ?
C8 C9 C10 C13 . . . . -176.75(19) ?
C10 N2 C11 C7 . . . . -1.0(3) ?
C10 N2 C11 C12 . . . . -179.93(15) ?
C8 C7 C11 N2 . . . . 1.4(3) ?
C6 C7 C11 N2 . . . . -178.00(16) ?
C8 C7 C11 C12 . . . . -179.66(16) ?
C6 C7 C11 C12 . . . . 0.9(3) ?
C1 N1 C12 C4 . . . . -0.3(3) ?
C1 N1 C12 C11 . . . . 180.00(17) ?
C3 C4 C12 N1 . . . . 0.7(3) ?
C5 C4 C12 N1 . . . . -179.46(16) ?
C3 C4 C12 C11 . . . . -179.59(16) ?
C5 C4 C12 C11 . . . . 0.3(3) ?
N2 C11 C12 N1 . . . . -1.8(2) ?
C7 C11 C12 N1 . . . . 179.26(15) ?
N2 C11 C12 C4 . . . . 178.47(15) ?
C7 C11 C12 C4 . . . . -0.5(2) ?
N2 C10 C13 C18 . . . . -80.7(2) ?
C9 C10 C13 C18 . . . . 98.5(2) ?
N2 C10 C13 C14 . . . . 97.8(2) ?
C9 C10 C13 C14 . . . . -82.9(2) ?
C18 C13 C14 C15 . . . . 0.5(3) ?
C10 C13 C14 C15 . . . . -178.08(17) ?
C18 C13 C14 C19 . . . . 179.37(18) ?
C10 C13 C14 C19 . . . . 0.8(3) ?
C13 C14 C15 C16 . . . . 0.1(3) ?
C19 C14 C15 C16 . . . . -178.8(2) ?
C14 C15 C16 C17 . . . . -0.7(3) ?
C14 C15 C16 C21 . . . . 176.9(2) ?
C15 C16 C17 C18 . . . . 0.8(3) ?
C21 C16 C17 C18 . . . . -176.9(2) ?
C16 C17 C18 C13 . . . . -0.2(3) ?
C16 C17 C18 C20 . . . . 177.98(19) ?
C14 C13 C18 C17 . . . . -0.4(3) ?
C10 C13 C18 C17 . . . . 178.17(17) ?
C14 C13 C18 C20 . . . . -178.62(18) ?
C10 C13 C18 C20 . . . . 0.0(3) ?

loop_
_cod_related_entry_id
_cod_related_entry_database
_cod_related_entry_code
1 ChemSpider 24742038
